data_4028995
loop_
_publ_author_name
'Zhu, Gangguo'
'Kong, Wei'
'Feng, Hui'
'Qian, Zhaosheng'

_publ_section_title
;
 Synthesis of (Z)-1-Thio- and (Z)-2-Thio-1-alkenyl Boronates via
 Copper-Catalyzed Regiodivergent Hydroboration of Thioacetylenes: An
 Experimental and Theoretical Study.
;
_journal_issue 4
_journal_name_full 'The Journal of organic chemistry'
_journal_page_first 1786
_journal_page_last 1795
_journal_paper_doi 10.1021/jo4028402
_journal_volume 79
_journal_year 2014
_chemical_formula_sum 'C20 H23 B O2 S'
_chemical_formula_weight 338.25
_chemical_name_systematic
;
 ?
;
_space_group_IT_number 14
_symmetry_cell_setting monoclinic
_symmetry_space_group_name_Hall '-P 2yn'
_symmetry_space_group_name_H-M 'P 1 21/n 1'
_atom_sites_solution_hydrogens geom
_atom_sites_solution_primary direct
_atom_sites_solution_secondary difmap
_audit_creation_method SHELXL-97
_cell_angle_alpha 90.00
_cell_angle_beta 95.1780(10)
_cell_angle_gamma 90.00
_cell_formula_units_Z 4
_cell_length_a 10.4509(2)
_cell_length_b 12.8373(2)
_cell_length_c 14.3242(3)
_cell_measurement_temperature 296(2)
_cell_measurement_theta_max 27.53
_cell_measurement_theta_min 2.13
_cell_volume 1913.91(6)
_computing_cell_refinement 'Siemens SMART & SAINT'
_computing_data_collection 'Siemens SMART'
_computing_data_reduction 'Siemens XPREP'
_computing_molecular_graphics 'Bruker SHELXTL'
_computing_publication_material 'Bruker SHELXTL'
_computing_structure_refinement 'Siemens SHELXTL'
_computing_structure_solution 'Siemens SHELXTL'
_diffrn_ambient_temperature 296(2)
_diffrn_measured_fraction_theta_full 0.999
_diffrn_measured_fraction_theta_max 0.999
_diffrn_measurement_device_type 'Bruker P4'
_diffrn_measurement_method '\w scans'
_diffrn_radiation_monochromator graphite
_diffrn_radiation_source 'fine-focus sealed tube'
_diffrn_radiation_type MoK\a
_diffrn_radiation_wavelength 0.71073
_diffrn_reflns_av_R_equivalents 0.0328
_diffrn_reflns_av_sigmaI/netI 0.0197
_diffrn_reflns_limit_h_max 13
_diffrn_reflns_limit_h_min -13
_diffrn_reflns_limit_k_max 15
_diffrn_reflns_limit_k_min -16
_diffrn_reflns_limit_l_max 18
_diffrn_reflns_limit_l_min -18
_diffrn_reflns_number 28764
_diffrn_reflns_theta_full 27.53
_diffrn_reflns_theta_max 27.53
_diffrn_reflns_theta_min 2.13
_diffrn_standards_decay_% none
_diffrn_standards_interval_count none
_diffrn_standards_interval_time none
_diffrn_standards_number none
_exptl_absorpt_coefficient_mu 0.177
_exptl_absorpt_correction_T_max .0000
_exptl_absorpt_correction_T_min .0000
_exptl_absorpt_correction_type empirical
_exptl_absorpt_process_details 'SADABS (Sheldrick, 1996)'
_exptl_crystal_density_diffrn 1.174
_exptl_crystal_density_method 'not measured'
_exptl_crystal_F_000 720
_exptl_crystal_size_max .00
_exptl_crystal_size_mid .00
_exptl_crystal_size_min .00
_refine_diff_density_max 0.478
_refine_diff_density_min -0.495
_refine_diff_density_rms 0.088
_refine_ls_extinction_method none
_refine_ls_goodness_of_fit_ref 1.039
_refine_ls_hydrogen_treatment mixed
_refine_ls_matrix_type full
_refine_ls_number_parameters 217
_refine_ls_number_reflns 4404
_refine_ls_number_restraints 0
_refine_ls_restrained_S_all 1.039
_refine_ls_R_factor_gt 0.0595
_refine_ls_shift/su_max 0.003
_refine_ls_shift/su_mean 0.001
_refine_ls_structure_factor_coef Fsqd
_refine_ls_weighting_details 'calc w=1/[\s^2^(Fo^2^)+(0.1004P)^2^+0.7340P] where P=(Fo^2^+2Fc^2^)/3'
_refine_ls_weighting_scheme calc
_refine_ls_wR_factor_gt 0.1613
_refine_ls_wR_factor_ref 0.1750
_reflns_number_gt 3644
_reflns_number_total 4404
_reflns_threshold_expression >2sigma(I)
_cod_data_source_file jo4028402_si_003.cif
_cod_data_source_block kw
_cod_depositor_comments
;
The following automatic conversions were performed:

'_symmetry_cell_setting' value 'Monoclinic' changed to 'monoclinic'
according to
/usr/data/users/saulius/automatic-downloads/current/ACS/lib/dictionaries/cif_core.dic
dictionary named 'cif_core.dic' version 2.4.2 from 2011-04-26.

Automatic conversion script
Id: cif_fix_values 2281 2013-09-26 08:29:07Z andrius 
;
_cod_original_sg_symbol_H-M P2(1)/n
_cod_database_code 4028995
_refine_ls_r_factor_ref 0.0703

loop_
_symmetry_equiv_pos_as_xyz
'x, y, z'
'-x+1/2, y+1/2, -z+1/2'
'-x, -y, -z'
'x-1/2, -y-1/2, z-1/2'

loop_
_atom_site_label
_atom_site_type_symbol
_atom_site_fract_x
_atom_site_fract_y
_atom_site_fract_z
_atom_site_U_iso_or_equiv
_atom_site_adp_type
_atom_site_occupancy
_atom_site_symmetry_multiplicity
_atom_site_calc_flag
_atom_site_refinement_flags
S1 S 0.57795(5) 0.08609(4) 0.17961(3) 0.04649(18) Uani 1 1 d .
O1 O 0.76916(12) 0.15373(13) 0.35922(10) 0.0536(4) Uani 1 1 d .
O2 O 0.61416(13) 0.22452(14) 0.43862(11) 0.0656(5) Uani 1 1 d .
B1 B 0.64284(18) 0.16812(15) 0.36392(13) 0.0375(4) Uani 1 1 d .
C1 C 0.31269(18) 0.04048(17) 0.27268(14) 0.0488(5) Uani 1 1 d .
C2 C 0.3277(2) -0.04253(19) 0.21336(17) 0.0630(6) Uani 1 1 d .
H2A H 0.4098 -0.0656 0.2035 0.076 Uiso 1 1 calc R
C3 C 0.2209(3) -0.0918(2) 0.1683(2) 0.0858(10) Uani 1 1 d .
H3A H 0.2319 -0.1477 0.1286 0.103 Uiso 1 1 calc R
C4 C 0.0998(3) -0.0586(3) 0.1820(2) 0.0952(12) Uani 1 1 d .
H4A H 0.0288 -0.0914 0.1510 0.114 Uiso 1 1 calc R
C5 C 0.0830(3) 0.0227(3) 0.2411(3) 0.0966(11) Uani 1 1 d .
H5A H 0.0005 0.0456 0.2501 0.116 Uiso 1 1 calc R
C6 C 0.1888(2) 0.0712(2) 0.2879(2) 0.0719(7) Uani 1 1 d .
H6A H 0.1767 0.1249 0.3299 0.086 Uiso 1 1 calc R
C7 C 0.42211(17) 0.09554(15) 0.32215(13) 0.0452(4) Uani 1 1 d .
H7A H 0.4099 0.1170 0.3827 0.054 Uiso 1 1 calc R
C8 C 0.53684(17) 0.11941(14) 0.29293(12) 0.0393(4) Uani 1 1 d .
C9 C 0.67649(17) 0.19223(14) 0.15245(12) 0.0405(4) Uani 1 1 d .
C10 C 0.6529(2) 0.29364(16) 0.17928(14) 0.0504(5) Uani 1 1 d .
H10A H 0.5839 0.3080 0.2140 0.060 Uiso 1 1 calc R
C11 C 0.7320(3) 0.37343(19) 0.15447(18) 0.0696(7) Uani 1 1 d .
H11A H 0.7176 0.4411 0.1743 0.084 Uiso 1 1 calc R
C12 C 0.8311(3) 0.3534(2) 0.1010(2) 0.0814(8) Uani 1 1 d .
H12A H 0.8839 0.4074 0.0845 0.098 Uiso 1 1 calc R
C13 C 0.8526(3) 0.2535(3) 0.0718(2) 0.0788(8) Uani 1 1 d .
H13A H 0.9187 0.2403 0.0340 0.095 Uiso 1 1 calc R
C14 C 0.7765(2) 0.17229(19) 0.09830(16) 0.0585(5) Uani 1 1 d .
H14A H 0.7926 0.1045 0.0797 0.070 Uiso 1 1 calc R
C15 C 0.83902(19) 0.20089(18) 0.44064(15) 0.0542(5) Uani 1 1 d .
C16 C 0.9005(5) 0.1111(4) 0.4937(3) 0.162(3) Uani 1 1 d .
H16A H 0.9645 0.0807 0.4581 0.243 Uiso 1 1 calc R
H16B H 0.8364 0.0599 0.5041 0.243 Uiso 1 1 calc R
H16C H 0.9401 0.1351 0.5529 0.243 Uiso 1 1 calc R
C17 C 0.9410(4) 0.2714(4) 0.4073(4) 0.152(2) Uani 1 1 d .
H17A H 1.0032 0.2304 0.3783 0.228 Uiso 1 1 calc R
H17B H 0.9828 0.3084 0.4598 0.228 Uiso 1 1 calc R
H17C H 0.9020 0.3203 0.3627 0.228 Uiso 1 1 calc R
C18 C 0.73376(19) 0.25818(17) 0.49000(14) 0.0490(5) Uani 1 1 d .
C19 C 0.7292(4) 0.2347(5) 0.5920(2) 0.1369(19) Uani 1 1 d .
H19A H 0.6609 0.2736 0.6159 0.205 Uiso 1 1 calc R
H19B H 0.8095 0.2537 0.6255 0.205 Uiso 1 1 calc R
H19C H 0.7144 0.1615 0.6000 0.205 Uiso 1 1 calc R
C20 C 0.7356(3) 0.3745(2) 0.4778(4) 0.1156(15) Uani 1 1 d .
H20A H 0.7360 0.3910 0.4124 0.173 Uiso 1 1 calc R
H20B H 0.8113 0.4026 0.5116 0.173 Uiso 1 1 calc R
H20C H 0.6607 0.4042 0.5015 0.173 Uiso 1 1 calc R

loop_
_atom_site_aniso_label
_atom_site_aniso_U_11
_atom_site_aniso_U_22
_atom_site_aniso_U_33
_atom_site_aniso_U_23
_atom_site_aniso_U_13
_atom_site_aniso_U_12
S1 0.0518(3) 0.0472(3) 0.0413(3) -0.00866(18) 0.0084(2) -0.01138(19)
O1 0.0383(7) 0.0750(10) 0.0462(7) -0.0176(7) -0.0041(5) 0.0109(6)
O2 0.0402(7) 0.0898(12) 0.0667(10) -0.0403(9) 0.0048(6) -0.0034(7)
B1 0.0391(9) 0.0356(9) 0.0377(9) 0.0008(7) 0.0032(7) 0.0009(7)
C1 0.0450(9) 0.0568(11) 0.0446(10) 0.0087(8) 0.0038(8) -0.0142(8)
C2 0.0691(14) 0.0596(13) 0.0606(13) -0.0017(11) 0.0070(11) -0.0240(11)
C3 0.104(2) 0.088(2) 0.0642(16) -0.0035(14) 0.0011(15) -0.0540(17)
C4 0.082(2) 0.130(3) 0.0699(17) 0.0221(18) -0.0160(15) -0.064(2)
C5 0.0473(13) 0.137(3) 0.104(2) 0.029(2) -0.0033(14) -0.0299(16)
C6 0.0465(11) 0.0907(19) 0.0795(17) 0.0047(14) 0.0118(11) -0.0136(12)
C7 0.0439(10) 0.0504(11) 0.0417(9) -0.0023(8) 0.0058(8) -0.0052(7)
C8 0.0398(8) 0.0401(9) 0.0379(8) -0.0010(7) 0.0028(7) -0.0012(7)
C9 0.0415(8) 0.0445(9) 0.0349(8) 0.0009(7) 0.0004(7) -0.0025(7)
C10 0.0608(11) 0.0444(10) 0.0460(10) 0.0031(8) 0.0049(8) 0.0030(8)
C11 0.1008(19) 0.0449(12) 0.0623(14) 0.0059(10) 0.0027(13) -0.0111(12)
C12 0.095(2) 0.0727(17) 0.0779(17) 0.0118(14) 0.0135(15) -0.0364(15)
C13 0.0690(15) 0.091(2) 0.0811(18) 0.0038(15) 0.0309(14) -0.0187(14)
C14 0.0565(12) 0.0600(13) 0.0614(13) -0.0059(10) 0.0185(10) -0.0039(10)
C15 0.0431(10) 0.0598(12) 0.0568(11) -0.0158(10) -0.0108(8) 0.0064(8)
C16 0.216(5) 0.142(3) 0.108(3) -0.043(3) -0.095(3) 0.120(4)
C17 0.102(3) 0.154(4) 0.215(6) -0.086(4) 0.089(3) -0.060(3)
C18 0.0466(10) 0.0572(12) 0.0420(10) -0.0101(8) -0.0030(8) 0.0009(8)
C19 0.107(3) 0.248(6) 0.0584(18) 0.016(3) 0.0215(18) 0.013(3)
C20 0.091(2) 0.0570(17) 0.194(5) -0.032(2) -0.010(3) 0.0073(15)

loop_
_atom_type_symbol
_atom_type_description
_atom_type_scat_dispersion_real
_atom_type_scat_dispersion_imag
_atom_type_scat_source
C C 0.0033 0.0016 'International Tables Vol C Tables 4.2.6.8 and 6.1.1.4'
H H 0.0000 0.0000 'International Tables Vol C Tables 4.2.6.8 and 6.1.1.4'
B B 0.0013 0.0007 'International Tables Vol C Tables 4.2.6.8 and 6.1.1.4'
O O 0.0106 0.0060 'International Tables Vol C Tables 4.2.6.8 and 6.1.1.4'
S S 0.1246 0.1234 'International Tables Vol C Tables 4.2.6.8 and 6.1.1.4'

loop_
_geom_angle_atom_site_label_1
_geom_angle_atom_site_label_2
_geom_angle_atom_site_label_3
_geom_angle
C8 S1 C9 102.10(8)
B1 O1 C15 109.16(15)
B1 O2 C18 108.54(14)
O1 B1 O2 113.86(16)
O1 B1 C8 123.69(16)
O2 B1 C8 122.37(16)
C2 C1 C6 118.4(2)
C2 C1 C7 122.7(2)
C6 C1 C7 118.9(2)
C1 C2 C3 120.3(3)
C1 C2 H2A 119.8
C3 C2 H2A 119.8
C4 C3 C2 120.5(3)
C4 C3 H3A 119.7
C2 C3 H3A 119.7
C3 C4 C5 120.0(3)
C3 C4 H4A 120.0
C5 C4 H4A 120.0
C4 C5 C6 120.1(3)
C4 C5 H5A 120.0
C6 C5 H5A 120.0
C5 C6 C1 120.6(3)
C5 C6 H6A 119.7
C1 C6 H6A 119.7
C8 C7 C1 129.62(17)
C8 C7 H7A 115.2
C1 C7 H7A 115.2
C7 C8 B1 119.28(16)
C7 C8 S1 121.97(14)
B1 C8 S1 118.47(13)
C14 C9 C10 119.52(18)
C14 C9 S1 117.71(15)
C10 C9 S1 122.68(15)
C11 C10 C9 120.0(2)
C11 C10 H10A 120.0
C9 C10 H10A 120.0
C12 C11 C10 120.4(2)
C12 C11 H11A 119.8
C10 C11 H11A 119.8
C11 C12 C13 120.0(2)
C11 C12 H12A 120.0
C13 C12 H12A 120.0
C12 C13 C14 120.3(2)
C12 C13 H13A 119.9
C14 C13 H13A 119.9
C9 C14 C13 119.8(2)
C9 C14 H14A 120.1
C13 C14 H14A 120.1
O1 C15 C16 104.4(2)
O1 C15 C17 108.3(3)
C16 C15 C17 109.9(4)
O1 C15 C18 103.82(14)
C16 C15 C18 115.2(3)
C17 C15 C18 114.3(2)
C15 C16 H16A 109.5
C15 C16 H16B 109.5
H16A C16 H16B 109.5
C15 C16 H16C 109.5
H16A C16 H16C 109.5
H16B C16 H16C 109.5
C15 C17 H17A 109.5
C15 C17 H17B 109.5
H17A C17 H17B 109.5
C15 C17 H17C 109.5
H17A C17 H17C 109.5
H17B C17 H17C 109.5
O2 C18 C19 109.4(2)
O2 C18 C20 104.8(2)
C19 C18 C20 108.4(3)
O2 C18 C15 103.95(14)
C19 C18 C15 115.9(2)
C20 C18 C15 113.7(2)
C18 C19 H19A 109.5
C18 C19 H19B 109.5
H19A C19 H19B 109.5
C18 C19 H19C 109.5
H19A C19 H19C 109.5
H19B C19 H19C 109.5
C18 C20 H20A 109.5
C18 C20 H20B 109.5
H20A C20 H20B 109.5
C18 C20 H20C 109.5
H20A C20 H20C 109.5
H20B C20 H20C 109.5

loop_
_geom_bond_atom_site_label_1
_geom_bond_atom_site_label_2
_geom_bond_distance
S1 C8 1.7687(18)
S1 C9 1.7723(18)
O1 B1 1.341(2)
O1 C15 1.451(2)
O2 B1 1.348(2)
O2 C18 1.458(2)
B1 C8 1.565(3)
C1 C2 1.381(3)
C1 C6 1.389(3)
C1 C7 1.471(3)
C2 C3 1.390(3)
C2 H2A 0.9300
C3 C4 1.366(5)
C3 H3A 0.9300
C4 C5 1.366(5)
C4 H4A 0.9300
C5 C6 1.388(4)
C5 H5A 0.9300
C6 H6A 0.9300
C7 C8 1.341(2)
C7 H7A 0.9300
C9 C14 1.380(3)
C9 C10 1.386(3)
C10 C11 1.382(3)
C10 H10A 0.9300
C11 C12 1.367(4)
C11 H11A 0.9300
C12 C13 1.375(4)
C12 H12A 0.9300
C13 C14 1.385(3)
C13 H13A 0.9300
C14 H14A 0.9300
C15 C16 1.493(4)
C15 C17 1.508(4)
C15 C18 1.546(3)
C16 H16A 0.9600
C16 H16B 0.9600
C16 H16C 0.9600
C17 H17A 0.9600
C17 H17B 0.9600
C17 H17C 0.9600
C18 C19 1.497(4)
C18 C20 1.504(4)
C19 H19A 0.9600
C19 H19B 0.9600
C19 H19C 0.9600
C20 H20A 0.9600
C20 H20B 0.9600
C20 H20C 0.9600

loop_
_geom_torsion_atom_site_label_1
_geom_torsion_atom_site_label_2
_geom_torsion_atom_site_label_3
_geom_torsion_atom_site_label_4
_geom_torsion
C15 O1 B1 O2 2.5(2)
C15 O1 B1 C8 -174.33(17)
C18 O2 B1 O1 3.1(2)
C18 O2 B1 C8 179.98(17)
C6 C1 C2 C3 1.7(4)
C7 C1 C2 C3 180.0(2)
C1 C2 C3 C4 0.2(4)
C2 C3 C4 C5 -0.8(5)
C3 C4 C5 C6 -0.4(5)
C4 C5 C6 C1 2.4(5)
C2 C1 C6 C5 -3.0(4)
C7 C1 C6 C5 178.7(2)
C2 C1 C7 C8 37.3(3)
C6 C1 C7 C8 -144.4(2)
C1 C7 C8 B1 -173.29(19)
C1 C7 C8 S1 0.5(3)
O1 B1 C8 C7 149.5(2)
O2 B1 C8 C7 -27.0(3)
O1 B1 C8 S1 -24.5(2)
O2 B1 C8 S1 158.98(16)
C9 S1 C8 C7 145.92(16)
C9 S1 C8 B1 -40.27(15)
C8 S1 C9 C14 146.52(16)
C8 S1 C9 C10 -36.80(17)
C14 C9 C10 C11 -2.2(3)
S1 C9 C10 C11 -178.80(17)
C9 C10 C11 C12 2.1(4)
C10 C11 C12 C13 -0.1(4)
C11 C12 C13 C14 -1.7(5)
C10 C9 C14 C13 0.4(3)
S1 C9 C14 C13 177.2(2)
C12 C13 C14 C9 1.6(4)
B1 O1 C15 C16 114.5(3)
B1 O1 C15 C17 -128.4(3)
B1 O1 C15 C18 -6.5(2)
B1 O2 C18 C19 -131.3(3)
B1 O2 C18 C20 112.7(3)
B1 O2 C18 C15 -6.9(2)
O1 C15 C18 O2 8.0(2)
C16 C15 C18 O2 -105.6(3)
C17 C15 C18 O2 125.8(3)
O1 C15 C18 C19 128.0(3)
C16 C15 C18 C19 14.5(4)
C17 C15 C18 C19 -114.2(4)
O1 C15 C18 C20 -105.4(3)
C16 C15 C18 C20 141.1(3)
C17 C15 C18 C20 12.4(4)
